data_7710230
loop_
_publ_author_name
'Garg, Palak'
'Dange, Deepak'
'Jiang, Yixiao'
'Jones, Cameron'

_publ_section_title
;
 Facile activation of inert small molecules using a 1,2-disilylene
;
_journal_name_full 'Dalton Transactions'
_journal_paper_doi 10.1039/D2DT00721E
_journal_year 2022
_chemical_formula_sum 'C70 H96 N4 O4 Si2'
_chemical_formula_weight 1113.68
_space_group_crystal_system triclinic
_space_group_IT_number 2
_space_group_name_Hall '-P 1'
_space_group_name_H-M_alt 'P -1'
_atom_sites_solution_hydrogens mixed
_audit_creation_method SHELXL-2016/6
_audit_update_record
;
2022-02-25 deposited with the CCDC.	2022-05-04 downloaded from the CCDC.
;
_cell_angle_alpha 82.276(2)
_cell_angle_beta 70.961(2)
_cell_angle_gamma 68.515(3)
_cell_formula_units_Z 2
_cell_length_a 13.0014(4)
_cell_length_b 15.9395(4)
_cell_length_c 17.9934(4)
_cell_measurement_reflns_used 18247
_cell_measurement_temperature 123(2)
_cell_measurement_theta_max 76.5340
_cell_measurement_theta_min 3.8180
_cell_volume 3279.49(17)
_computing_cell_refinement 'CrysAlisPro 1.171.39.46 (Rigaku OD, 2018)'
_computing_data_collection 'CrysAlisPro 1.171.39.46 (Rigaku OD, 2018)'
_computing_data_reduction 'CrysAlisPro 1.171.39.46 (Rigaku OD, 2018)'
_computing_molecular_graphics xseed
_computing_publication_material Ciftab
_computing_structure_refinement 'SHELXL-2016/6 (Sheldrick, 2016)'
_computing_structure_solution 'SHELXT 2014/5 (Sheldrick, 2014)'
_diffrn_ambient_temperature 123(2)
_diffrn_measured_fraction_theta_full 0.998
_diffrn_measured_fraction_theta_max 0.998
_diffrn_measurement_device_type 'XtaLAB Synergy, Dualflex, HyPix'
_diffrn_radiation_type CuK\a
_diffrn_radiation_wavelength 1.54184
_diffrn_reflns_av_R_equivalents 0.0580
_diffrn_reflns_av_unetI/netI 0.0424
_diffrn_reflns_Laue_measured_fraction_full 0.998
_diffrn_reflns_Laue_measured_fraction_max 0.998
_diffrn_reflns_limit_h_max 15
_diffrn_reflns_limit_h_min -15
_diffrn_reflns_limit_k_max 19
_diffrn_reflns_limit_k_min -19
_diffrn_reflns_limit_l_max 21
_diffrn_reflns_limit_l_min -18
_diffrn_reflns_number 62830
_diffrn_reflns_point_group_measured_fraction_full 0.998
_diffrn_reflns_point_group_measured_fraction_max 0.998
_diffrn_reflns_theta_full 67.684
_diffrn_reflns_theta_max 68.999
_diffrn_reflns_theta_min 6.472
_diffrn_source 'micro-focus sealed X-ray tube'
_exptl_absorpt_coefficient_mu 0.866
_exptl_absorpt_correction_T_max 1.00000
_exptl_absorpt_correction_T_min 0.80197
_exptl_absorpt_correction_type multi-scan
_exptl_absorpt_process_details
;
CrysAlisPro 1.171.40.81a (Rigaku Oxford Diffraction, 2020)
Empirical absorption correction using spherical harmonics,
implemented in SCALE3 ABSPACK scaling algorithm.
;
_exptl_crystal_colour colorless
_exptl_crystal_density_diffrn 1.128
_exptl_crystal_description block
_exptl_crystal_F_000 1208
_exptl_crystal_size_max 0.180
_exptl_crystal_size_mid 0.120
_exptl_crystal_size_min 0.100
_refine_diff_density_max 0.490
_refine_diff_density_min -0.493
_refine_diff_density_rms 0.058
_refine_ls_extinction_method none
_refine_ls_goodness_of_fit_ref 1.050
_refine_ls_hydrogen_treatment mixed
_refine_ls_matrix_type full
_refine_ls_number_parameters 751
_refine_ls_number_reflns 12160
_refine_ls_number_restraints 0
_refine_ls_restrained_S_all 1.050
_refine_ls_R_factor_all 0.0579
_refine_ls_R_factor_gt 0.0487
_refine_ls_shift/su_max 0.001
_refine_ls_shift/su_mean 0.000
_refine_ls_structure_factor_coef Fsqd
_refine_ls_weighting_details 'w=1/[\s^2^(Fo^2^)+(0.0875P)^2^+0.4338P] where P=(Fo^2^+2Fc^2^)/3'
_refine_ls_weighting_scheme calc
_refine_ls_wR_factor_gt 0.1291
_refine_ls_wR_factor_ref 0.1363
_reflns_Friedel_coverage 0.000
_reflns_number_gt 10149
_reflns_number_total 12160
_reflns_threshold_expression 'I > 2\s(I)'
_cod_data_source_file d2dt00721e2.cif
_cod_data_source_block Cj1524
_cod_database_code 7710230
_shelx_shelxl_version_number 2016/6
_shelx_space_group_comment
;
The symmetry employed for this shelxl refinement is uniquely defined
by the following loop, which should always be used as a source of
symmetry information in preference to the above space-group names.
They are only intended as comments.
;
_shelx_estimated_absorpt_t_min 0.860
_shelx_estimated_absorpt_t_max 0.918

loop_
_space_group_symop_operation_xyz
'x, y, z'
'-x, -y, -z'

loop_
_atom_site_label
_atom_site_type_symbol
_atom_site_fract_x
_atom_site_fract_y
_atom_site_fract_z
_atom_site_U_iso_or_equiv
_atom_site_adp_type
_atom_site_occupancy
_atom_site_site_symmetry_order
_atom_site_calc_flag
_atom_site_refinement_flags_posn
_atom_site_refinement_flags_adp
_atom_site_refinement_flags_occupancy
_atom_site_disorder_assembly
_atom_site_disorder_group
Si1 Si -0.04096(3) 0.72327(3) 0.32172(2) 0.02213(11) Uani 1 1 d . . . . .
O1 O -0.09184(8) 0.77558(7) 0.24871(6) 0.0250(2) Uani 1 1 d . . . . .
N1 N -0.19979(10) 0.76219(9) 0.39982(7) 0.0233(3) Uani 1 1 d . . . . .
C1 C -0.31532(12) 0.80293(11) 0.39447(8) 0.0240(3) Uani 1 1 d . . . . .
H1 H -0.064(3) 0.598(2) 0.3545(19) 0.080(10) Uiso 1 1 d . . . . .
Si2 Si 0.04089(3) 0.77785(3) 0.18989(2) 0.02264(11) Uani 1 1 d . . . . .
O2 O 0.09160(8) 0.72548(7) 0.26309(6) 0.0246(2) Uani 1 1 d . . . . .
N2 N -0.04471(10) 0.77252(9) 0.40909(7) 0.0230(3) Uani 1 1 d . . . . .
C2 C -0.36034(13) 0.89616(11) 0.37994(9) 0.0271(3) Uani 1 1 d . . . . .
H2 H -0.052(2) 0.9123(18) 0.1932(16) 0.058(8) Uiso 1 1 d . . . . .
O3 O -0.01350(10) 0.61403(8) 0.33590(7) 0.0300(3) Uani 1 1 d . . . . .
N3 N 0.05951(10) 0.71461(9) 0.10731(7) 0.0241(3) Uani 1 1 d . . . . .
C3 C -0.47112(13) 0.93171(12) 0.37032(10) 0.0315(4) Uani 1 1 d . . . . .
H3 H -0.503952 0.994780 0.361921 0.038 Uiso 1 1 calc R U . . .
O4 O 0.00821(11) 0.88770(8) 0.17359(7) 0.0299(3) Uani 1 1 d . . . . .
N4 N 0.19378(10) 0.76183(9) 0.10862(7) 0.0232(3) Uani 1 1 d . . . . .
C4 C -0.53339(14) 0.87706(13) 0.37278(10) 0.0358(4) Uani 1 1 d . . . . .
H4 H -0.608025 0.902553 0.365580 0.043 Uiso 1 1 calc R U . . .
C5 C -0.48776(14) 0.78561(13) 0.38564(10) 0.0330(4) Uani 1 1 d . . . . .
H5 H -0.531169 0.748470 0.386871 0.040 Uiso 1 1 calc R U . . .
C6 C -0.37846(13) 0.74662(11) 0.39691(9) 0.0276(3) Uani 1 1 d . . . . .
C7 C -0.32553(14) 0.64518(12) 0.40535(10) 0.0313(4) Uani 1 1 d . . . . .
H7 H -0.266501 0.632548 0.433534 0.038 Uiso 1 1 calc R U . . .
C8 C -0.41447(17) 0.60109(14) 0.45318(12) 0.0427(4) Uani 1 1 d . . . . .
H8A H -0.459154 0.632491 0.503037 0.064 Uiso 1 1 calc R U . . .
H8B H -0.374041 0.537619 0.463808 0.064 Uiso 1 1 calc R U . . .
H8C H -0.467007 0.605004 0.423248 0.064 Uiso 1 1 calc R U . . .
C9 C -0.26232(16) 0.60374(13) 0.32334(11) 0.0385(4) Uani 1 1 d . . . . .
H9A H -0.319062 0.610967 0.295938 0.058 Uiso 1 1 calc R U . . .
H9B H -0.219398 0.539449 0.328678 0.058 Uiso 1 1 calc R U . . .
H9C H -0.208182 0.634381 0.293103 0.058 Uiso 1 1 calc R U . . .
C10 C -0.29297(13) 0.95962(11) 0.36867(9) 0.0283(3) Uani 1 1 d . . . . .
H10 H -0.214068 0.923044 0.372991 0.034 Uiso 1 1 calc R U . . .
C11 C -0.35017(16) 1.03208(12) 0.43178(11) 0.0378(4) Uani 1 1 d . . . . .
H11A H -0.428028 1.068677 0.428983 0.057 Uiso 1 1 calc R U . . .
H11B H -0.303400 1.070775 0.422866 0.057 Uiso 1 1 calc R U . . .
H11C H -0.355647 1.003114 0.483858 0.057 Uiso 1 1 calc R U . . .
C12 C -0.27831(15) 1.00284(12) 0.28653(10) 0.0350(4) Uani 1 1 d . . . . .
H12A H -0.248272 0.955828 0.247293 0.053 Uiso 1 1 calc R U . . .
H12B H -0.223764 1.035174 0.276522 0.053 Uiso 1 1 calc R U . . .
H12C H -0.353483 1.045248 0.283074 0.053 Uiso 1 1 calc R U . . .
C13 C -0.15805(12) 0.78761(10) 0.44739(9) 0.0228(3) Uani 1 1 d . . . . .
C14 C -0.21861(13) 0.81785(10) 0.52925(9) 0.0244(3) Uani 1 1 d . . . . .
C15 C -0.30699(13) 0.78665(11) 0.57404(9) 0.0285(3) Uani 1 1 d . . . . .
H15 H -0.335542 0.754396 0.549609 0.034 Uiso 1 1 calc R U . . .
C16 C -0.35407(14) 0.80211(12) 0.65419(10) 0.0314(4) Uani 1 1 d . . . . .
H16 H -0.414329 0.779875 0.683672 0.038 Uiso 1 1 calc R U . . .
C17 C -0.31555(13) 0.84921(11) 0.69259(9) 0.0273(3) Uani 1 1 d . . . . .
C18 C -0.23135(14) 0.88522(11) 0.64573(9) 0.0292(3) Uani 1 1 d . . . . .
H18 H -0.206875 0.921287 0.669455 0.035 Uiso 1 1 calc R U . . .
C19 C -0.18301(13) 0.86963(11) 0.56590(9) 0.0282(3) Uani 1 1 d . . . . .
H19 H -0.125334 0.894217 0.535809 0.034 Uiso 1 1 calc R U . . .
C20 C -0.35808(15) 0.85966(12) 0.78200(10) 0.0333(4) Uani 1 1 d . . . . .
C21 C -0.42440(19) 0.95969(14) 0.80254(11) 0.0458(5) Uani 1 1 d . . . . .
H21A H -0.372546 0.994358 0.779562 0.069 Uiso 1 1 calc R U . . .
H21B H -0.452566 0.965968 0.859806 0.069 Uiso 1 1 calc R U . . .
H21C H -0.490350 0.982488 0.781354 0.069 Uiso 1 1 calc R U . . .
C22 C -0.43737(17) 0.80566(14) 0.82273(10) 0.0422(4) Uani 1 1 d . . . . .
H22A H -0.507214 0.828822 0.805700 0.063 Uiso 1 1 calc R U . . .
H22B H -0.459268 0.811465 0.879827 0.063 Uiso 1 1 calc R U . . .
H22C H -0.396556 0.742025 0.808836 0.063 Uiso 1 1 calc R U . . .
C23 C -0.25289(19) 0.82456(18) 0.81332(12) 0.0538(5) Uani 1 1 d . . . . .
H23A H -0.207815 0.762001 0.797246 0.081 Uiso 1 1 calc R U . . .
H23B H -0.279534 0.827316 0.870848 0.081 Uiso 1 1 calc R U . . .
H23C H -0.204211 0.861973 0.791867 0.081 Uiso 1 1 calc R U . . .
C24 C 0.04380(12) 0.77286(11) 0.44007(9) 0.0262(3) Uani 1 1 d . . . . .
C25 C 0.09122(13) 0.84176(12) 0.41306(9) 0.0285(3) Uani 1 1 d . . . . .
C26 C 0.17580(14) 0.84338(13) 0.44438(10) 0.0362(4) Uani 1 1 d . . . . .
H26 H 0.208796 0.889527 0.427886 0.043 Uiso 1 1 calc R U . . .
C27 C 0.21236(15) 0.77919(15) 0.49884(11) 0.0427(4) Uani 1 1 d . . . . .
H27 H 0.269322 0.781886 0.519805 0.051 Uiso 1 1 calc R U . . .
C28 C 0.16630(15) 0.71151(14) 0.52264(11) 0.0401(4) Uani 1 1 d . . . . .
H28 H 0.192761 0.667348 0.559613 0.048 Uiso 1 1 calc R U . . .
C29 C 0.08109(14) 0.70617(12) 0.49358(10) 0.0326(4) Uani 1 1 d . . . . .
C30 C 0.03552(16) 0.62834(12) 0.51967(11) 0.0376(4) Uani 1 1 d . . . . .
H30 H -0.029567 0.639903 0.497302 0.045 Uiso 1 1 calc R U . . .
C31 C -0.0130(2) 0.62124(16) 0.60917(12) 0.0513(5) Uani 1 1 d . . . . .
H31A H 0.049274 0.608417 0.632891 0.077 Uiso 1 1 calc R U . . .
H31B H -0.045192 0.572441 0.622739 0.077 Uiso 1 1 calc R U . . .
H31C H -0.074141 0.678304 0.629152 0.077 Uiso 1 1 calc R U . . .
C32 C 0.12995(19) 0.53987(14) 0.48524(14) 0.0512(5) Uani 1 1 d . . . . .
H32A H 0.153753 0.544671 0.427702 0.077 Uiso 1 1 calc R U . . .
H32B H 0.099567 0.490233 0.502086 0.077 Uiso 1 1 calc R U . . .
H32C H 0.196904 0.528165 0.503909 0.077 Uiso 1 1 calc R U . . .
C33 C 0.05280(14) 0.91329(11) 0.35356(9) 0.0299(3) Uani 1 1 d . . . . .
H33 H 0.000620 0.895662 0.333327 0.036 Uiso 1 1 calc R U . . .
C34 C -0.01694(16) 1.00572(13) 0.39157(11) 0.0379(4) Uani 1 1 d . . . . .
H34A H -0.086216 1.002247 0.433188 0.057 Uiso 1 1 calc R U . . .
H34B H -0.040132 1.050393 0.351650 0.057 Uiso 1 1 calc R U . . .
H34C H 0.030919 1.023618 0.414169 0.057 Uiso 1 1 calc R U . . .
C35 C 0.15569(16) 0.91850(13) 0.28310(10) 0.0377(4) Uani 1 1 d . . . . .
H35A H 0.207854 0.936767 0.300982 0.056 Uiso 1 1 calc R U . . .
H35B H 0.127302 0.962827 0.244573 0.056 Uiso 1 1 calc R U . . .
H35C H 0.197689 0.859230 0.258718 0.056 Uiso 1 1 calc R U . . .
C36 C 0.01746(13) 0.64416(11) 0.10360(9) 0.0263(3) Uani 1 1 d . . . . .
C37 C 0.08420(14) 0.55297(11) 0.11215(10) 0.0310(3) Uani 1 1 d . . . . .
C38 C 0.03651(17) 0.48747(13) 0.11235(11) 0.0401(4) Uani 1 1 d . . . . .
H38 H 0.080987 0.425626 0.116503 0.048 Uiso 1 1 calc R U . . .
C39 C -0.07390(18) 0.51055(14) 0.10664(12) 0.0440(4) Uani 1 1 d . . . . .
H39 H -0.105228 0.464896 0.107922 0.053 Uiso 1 1 calc R U . . .
C40 C -0.13861(16) 0.59987(13) 0.09909(11) 0.0380(4) Uani 1 1 d . . . . .
H40 H -0.214630 0.615111 0.095433 0.046 Uiso 1 1 calc R U . . .
C41 C -0.09483(14) 0.66834(12) 0.09670(9) 0.0301(3) Uani 1 1 d . . . . .
C42 C -0.16867(14) 0.76513(12) 0.08557(11) 0.0345(4) Uani 1 1 d . . . . .
H42 H -0.120693 0.803857 0.079253 0.041 Uiso 1 1 calc R U . . .
C43 C -0.20445(16) 0.77566(15) 0.01078(11) 0.0421(4) Uani 1 1 d . . . . .
H43A H -0.134976 0.756875 -0.034686 0.063 Uiso 1 1 calc R U . . .
H43B H -0.250016 0.838912 0.003769 0.063 Uiso 1 1 calc R U . . .
H43C H -0.251249 0.737929 0.015402 0.063 Uiso 1 1 calc R U . . .
C44 C -0.27606(15) 0.79833(14) 0.15726(12) 0.0431(4) Uani 1 1 d . . . . .
H44A H -0.322128 0.759011 0.166679 0.065 Uiso 1 1 calc R U . . .
H44B H -0.322989 0.860187 0.147220 0.065 Uiso 1 1 calc R U . . .
H44C H -0.251564 0.796967 0.203594 0.065 Uiso 1 1 calc R U . . .
C45 C 0.20489(14) 0.52224(12) 0.12152(10) 0.0346(4) Uani 1 1 d . . . . .
H45 H 0.224567 0.577295 0.121520 0.042 Uiso 1 1 calc R U . . .
C46 C 0.20989(17) 0.47164(14) 0.19915(12) 0.0452(5) Uani 1 1 d . . . . .
H46A H 0.153379 0.510316 0.242876 0.068 Uiso 1 1 calc R U . . .
H46B H 0.287868 0.455176 0.203963 0.068 Uiso 1 1 calc R U . . .
H46C H 0.191655 0.416889 0.200515 0.068 Uiso 1 1 calc R U . . .
C47 C 0.29563(17) 0.46428(14) 0.05205(12) 0.0460(5) Uani 1 1 d . . . . .
H47A H 0.281250 0.407956 0.052585 0.069 Uiso 1 1 calc R U . . .
H47B H 0.373272 0.450536 0.056571 0.069 Uiso 1 1 calc R U . . .
H47C H 0.290290 0.497345 0.002642 0.069 Uiso 1 1 calc R U . . .
C48 C 0.16428(12) 0.72193(10) 0.06399(9) 0.0241(3) Uani 1 1 d . . . . .
C49 C 0.22159(13) 0.69780(11) -0.01931(9) 0.0261(3) Uani 1 1 d . . . . .
C50 C 0.15343(14) 0.70591(12) -0.06754(10) 0.0321(4) Uani 1 1 d . . . . .
H50 H 0.071790 0.722207 -0.045511 0.039 Uiso 1 1 calc R U . . .
C51 C 0.20394(15) 0.69037(13) -0.14722(10) 0.0344(4) Uani 1 1 d . . . . .
H51 H 0.155889 0.697537 -0.179330 0.041 Uiso 1 1 calc R U . . .
C52 C 0.32459(15) 0.66422(11) -0.18199(9) 0.0303(3) Uani 1 1 d . . . . .
C53 C 0.39152(14) 0.65536(11) -0.13286(10) 0.0300(3) Uani 1 1 d . . . . .
H53 H 0.473387 0.637131 -0.154498 0.036 Uiso 1 1 calc R U . . .
C54 C 0.34153(13) 0.67251(11) -0.05291(9) 0.0285(3) Uani 1 1 d . . . . .
H54 H 0.389238 0.667000 -0.020942 0.034 Uiso 1 1 calc R U . . .
C55 C 0.37660(16) 0.65034(12) -0.27110(10) 0.0353(4) Uani 1 1 d . . . . .
C56 C 0.3322(2) 0.58559(18) -0.29609(13) 0.0589(6) Uani 1 1 d . . . . .
H56A H 0.353502 0.527901 -0.267839 0.088 Uiso 1 1 calc R U . . .
H56B H 0.366886 0.575815 -0.352811 0.088 Uiso 1 1 calc R U . . .
H56C H 0.247653 0.611513 -0.283651 0.088 Uiso 1 1 calc R U . . .
C57 C 0.50966(17) 0.61002(14) -0.29663(10) 0.0431(4) Uani 1 1 d . . . . .
H57A H 0.540691 0.650298 -0.281336 0.065 Uiso 1 1 calc R U . . .
H57B H 0.539029 0.603128 -0.353828 0.065 Uiso 1 1 calc R U . . .
H57C H 0.534080 0.550924 -0.270999 0.065 Uiso 1 1 calc R U . . .
C58 C 0.34170(19) 0.74209(15) -0.31244(11) 0.0476(5) Uani 1 1 d . . . . .
H58A H 0.257092 0.767415 -0.299647 0.071 Uiso 1 1 calc R U . . .
H58B H 0.376138 0.734680 -0.369431 0.071 Uiso 1 1 calc R U . . .
H58C H 0.369497 0.782971 -0.294716 0.071 Uiso 1 1 calc R U . . .
C59 C 0.28329(12) 0.80065(11) 0.08653(9) 0.0248(3) Uani 1 1 d . . . . .
C60 C 0.27750(13) 0.87658(11) 0.03705(9) 0.0289(3) Uani 1 1 d . . . . .
C61 C 0.36710(14) 0.91166(12) 0.01980(11) 0.0349(4) Uani 1 1 d . . . . .
H61 H 0.365176 0.962973 -0.014090 0.042 Uiso 1 1 calc R U . . .
C62 C 0.45806(14) 0.87317(13) 0.05104(11) 0.0384(4) Uani 1 1 d . . . . .
H62 H 0.518755 0.897288 0.037950 0.046 Uiso 1 1 calc R U . . .
C63 C 0.46075(14) 0.79955(13) 0.10137(11) 0.0362(4) Uani 1 1 d . . . . .
H63 H 0.523309 0.773955 0.123099 0.043 Uiso 1 1 calc R U . . .
C64 C 0.37379(13) 0.76179(11) 0.12110(9) 0.0284(3) Uani 1 1 d . . . . .
C65 C 0.37907(14) 0.68041(13) 0.17579(10) 0.0337(4) Uani 1 1 d . . . . .
H65 H 0.299809 0.676050 0.195627 0.040 Uiso 1 1 calc R U . . .
C66 C 0.4614(2) 0.59440(14) 0.13146(12) 0.0519(5) Uani 1 1 d . . . . .
H66A H 0.436009 0.588867 0.087257 0.078 Uiso 1 1 calc R U . . .
H66B H 0.461045 0.542174 0.167042 0.078 Uiso 1 1 calc R U . . .
H66C H 0.539939 0.596865 0.111592 0.078 Uiso 1 1 calc R U . . .
C67 C 0.4153(2) 0.68687(16) 0.24698(13) 0.0557(6) Uani 1 1 d . . . . .
H67A H 0.495821 0.684907 0.229456 0.084 Uiso 1 1 calc R U . . .
H67B H 0.408340 0.636153 0.283228 0.084 Uiso 1 1 calc R U . . .
H67C H 0.364853 0.743698 0.273883 0.084 Uiso 1 1 calc R U . . .
C68 C 0.17753(14) 0.92438(12) 0.00330(10) 0.0334(4) Uani 1 1 d . . . . .
H68 H 0.122235 0.890455 0.021206 0.040 Uiso 1 1 calc R U . . .
C69 C 0.11304(16) 1.01999(13) 0.03508(14) 0.0464(5) Uani 1 1 d . . . . .
H69A H 0.084451 1.017262 0.092610 0.070 Uiso 1 1 calc R U . . .
H69B H 0.047459 1.049558 0.014049 0.070 Uiso 1 1 calc R U . . .
H69C H 0.165861 1.054421 0.018940 0.070 Uiso 1 1 calc R U . . .
C70 C 0.21837(17) 0.92572(16) -0.08693(11) 0.0464(5) Uani 1 1 d . . . . .
H70A H 0.271994 0.959400 -0.105974 0.070 Uiso 1 1 calc R U . . .
H70B H 0.151300 0.954865 -0.106522 0.070 Uiso 1 1 calc R U . . .
H70C H 0.257903 0.863767 -0.105903 0.070 Uiso 1 1 calc R U . . .

loop_
_atom_site_aniso_label
_atom_site_aniso_U_11
_atom_site_aniso_U_22
_atom_site_aniso_U_33
_atom_site_aniso_U_23
_atom_site_aniso_U_13
_atom_site_aniso_U_12
Si1 0.01789(19) 0.0280(2) 0.0200(2) -0.00575(16) -0.00264(15) -0.00814(15)
O1 0.0184(5) 0.0341(6) 0.0214(5) -0.0051(4) -0.0029(4) -0.0091(4)
N1 0.0188(6) 0.0301(7) 0.0215(6) -0.0049(5) -0.0040(5) -0.0093(5)
C1 0.0175(7) 0.0344(8) 0.0188(7) -0.0065(6) -0.0019(5) -0.0083(6)
Si2 0.01790(19) 0.0295(2) 0.0197(2) -0.00559(16) -0.00259(15) -0.00809(16)
O2 0.0179(5) 0.0333(6) 0.0215(5) -0.0059(4) -0.0028(4) -0.0085(4)
N2 0.0182(6) 0.0295(7) 0.0211(6) -0.0045(5) -0.0026(5) -0.0096(5)
C2 0.0202(7) 0.0374(9) 0.0211(7) -0.0067(6) -0.0023(6) -0.0084(6)
O3 0.0254(6) 0.0333(6) 0.0289(6) -0.0050(5) -0.0033(5) -0.0100(5)
N3 0.0189(6) 0.0318(7) 0.0208(6) -0.0063(5) -0.0018(5) -0.0096(5)
C3 0.0214(7) 0.0367(9) 0.0314(8) -0.0036(7) -0.0052(6) -0.0058(6)
O4 0.0233(6) 0.0343(6) 0.0277(6) -0.0055(5) -0.0012(5) -0.0088(5)
N4 0.0185(6) 0.0296(7) 0.0213(6) -0.0039(5) -0.0043(5) -0.0082(5)
C4 0.0198(7) 0.0501(11) 0.0365(9) -0.0058(8) -0.0072(7) -0.0104(7)
C5 0.0237(7) 0.0479(10) 0.0324(9) -0.0054(7) -0.0063(6) -0.0182(7)
C6 0.0228(7) 0.0400(9) 0.0213(7) -0.0070(6) -0.0025(6) -0.0136(6)
C7 0.0301(8) 0.0386(9) 0.0325(9) -0.0028(7) -0.0114(7) -0.0175(7)
C8 0.0433(10) 0.0488(11) 0.0447(11) 0.0039(9) -0.0125(8) -0.0278(9)
C9 0.0357(9) 0.0402(10) 0.0422(10) -0.0119(8) -0.0095(8) -0.0140(7)
C10 0.0216(7) 0.0317(8) 0.0287(8) -0.0049(6) -0.0054(6) -0.0065(6)
C11 0.0364(9) 0.0376(9) 0.0382(10) -0.0103(8) -0.0063(7) -0.0124(7)
C12 0.0303(8) 0.0370(9) 0.0347(9) -0.0013(7) -0.0058(7) -0.0113(7)
C13 0.0199(7) 0.0254(7) 0.0225(7) -0.0030(6) -0.0031(6) -0.0091(6)
C14 0.0211(7) 0.0300(8) 0.0217(7) -0.0044(6) -0.0042(6) -0.0088(6)
C15 0.0257(7) 0.0377(9) 0.0253(8) -0.0056(6) -0.0049(6) -0.0153(7)
C16 0.0260(8) 0.0435(9) 0.0254(8) -0.0050(7) -0.0009(6) -0.0173(7)
C17 0.0221(7) 0.0321(8) 0.0236(8) -0.0051(6) -0.0031(6) -0.0064(6)
C18 0.0277(8) 0.0353(9) 0.0267(8) -0.0084(7) -0.0052(6) -0.0130(7)
C19 0.0244(7) 0.0354(9) 0.0250(8) -0.0058(6) -0.0014(6) -0.0139(6)
C20 0.0328(8) 0.0431(10) 0.0223(8) -0.0071(7) -0.0024(6) -0.0140(7)
C21 0.0548(12) 0.0486(11) 0.0271(9) -0.0149(8) 0.0037(8) -0.0191(9)
C22 0.0481(11) 0.0529(11) 0.0222(8) -0.0071(8) 0.0024(7) -0.0226(9)
C23 0.0482(11) 0.0860(16) 0.0292(10) -0.0023(10) -0.0146(8) -0.0224(11)
C24 0.0180(7) 0.0359(8) 0.0243(7) -0.0095(6) -0.0035(6) -0.0083(6)
C25 0.0206(7) 0.0410(9) 0.0244(8) -0.0116(7) -0.0002(6) -0.0129(6)
C26 0.0261(8) 0.0532(11) 0.0338(9) -0.0128(8) -0.0025(7) -0.0204(7)
C27 0.0280(8) 0.0668(13) 0.0394(10) -0.0122(9) -0.0127(7) -0.0169(8)
C28 0.0321(9) 0.0521(11) 0.0377(10) -0.0039(8) -0.0173(8) -0.0094(8)
C29 0.0252(8) 0.0422(10) 0.0293(8) -0.0072(7) -0.0083(6) -0.0079(7)
C30 0.0378(9) 0.0385(10) 0.0368(9) 0.0038(7) -0.0166(7) -0.0105(7)
C31 0.0608(13) 0.0539(13) 0.0415(11) 0.0101(9) -0.0171(10) -0.0245(10)
C32 0.0486(11) 0.0403(11) 0.0632(14) -0.0029(10) -0.0236(10) -0.0071(9)
C33 0.0277(8) 0.0389(9) 0.0263(8) -0.0067(7) -0.0031(6) -0.0174(7)
C34 0.0380(9) 0.0407(10) 0.0338(9) -0.0073(8) -0.0035(7) -0.0162(8)
C35 0.0354(9) 0.0504(11) 0.0294(9) -0.0072(8) 0.0004(7) -0.0240(8)
C36 0.0250(7) 0.0357(8) 0.0194(7) -0.0054(6) -0.0022(6) -0.0140(6)
C37 0.0298(8) 0.0350(9) 0.0256(8) -0.0073(7) -0.0022(6) -0.0114(7)
C38 0.0418(10) 0.0345(9) 0.0421(10) -0.0059(8) -0.0069(8) -0.0142(8)
C39 0.0494(11) 0.0449(11) 0.0486(11) -0.0057(9) -0.0113(9) -0.0299(9)
C40 0.0326(9) 0.0493(11) 0.0400(10) -0.0042(8) -0.0100(7) -0.0225(8)
C41 0.0267(8) 0.0420(9) 0.0255(8) -0.0049(7) -0.0054(6) -0.0168(7)
C42 0.0271(8) 0.0441(10) 0.0392(9) -0.0025(8) -0.0143(7) -0.0155(7)
C43 0.0353(9) 0.0570(12) 0.0419(10) 0.0021(9) -0.0171(8) -0.0210(8)
C44 0.0272(8) 0.0561(12) 0.0467(11) -0.0145(9) -0.0143(8) -0.0076(8)
C45 0.0283(8) 0.0331(9) 0.0365(9) -0.0074(7) -0.0050(7) -0.0056(7)
C46 0.0372(10) 0.0454(11) 0.0400(10) -0.0057(8) -0.0082(8) -0.0009(8)
C47 0.0351(9) 0.0474(11) 0.0410(10) -0.0118(9) -0.0004(8) -0.0038(8)
C48 0.0185(7) 0.0285(8) 0.0233(7) -0.0028(6) -0.0048(6) -0.0064(6)
C49 0.0252(7) 0.0316(8) 0.0209(7) -0.0049(6) -0.0025(6) -0.0116(6)
C50 0.0243(7) 0.0457(10) 0.0288(8) -0.0069(7) -0.0041(6) -0.0160(7)
C51 0.0362(9) 0.0492(10) 0.0247(8) -0.0052(7) -0.0092(7) -0.0207(8)
C52 0.0370(9) 0.0309(8) 0.0240(8) -0.0055(6) -0.0040(7) -0.0158(7)
C53 0.0271(8) 0.0333(8) 0.0269(8) -0.0070(6) -0.0014(6) -0.0110(6)
C54 0.0247(7) 0.0365(9) 0.0247(8) -0.0065(6) -0.0053(6) -0.0107(6)
C55 0.0433(10) 0.0390(9) 0.0231(8) -0.0075(7) -0.0033(7) -0.0171(8)
C56 0.0738(15) 0.0769(16) 0.0373(11) -0.0233(11) -0.0039(10) -0.0422(13)
C57 0.0468(10) 0.0469(11) 0.0236(8) -0.0079(8) 0.0020(7) -0.0110(8)
C58 0.0491(11) 0.0527(12) 0.0278(9) -0.0007(8) -0.0040(8) -0.0094(9)
C59 0.0171(6) 0.0332(8) 0.0226(7) -0.0107(6) -0.0010(6) -0.0079(6)
C60 0.0207(7) 0.0358(9) 0.0273(8) -0.0071(7) -0.0008(6) -0.0098(6)
C61 0.0258(8) 0.0384(9) 0.0375(9) -0.0065(7) 0.0003(7) -0.0145(7)
C62 0.0240(8) 0.0507(11) 0.0435(10) -0.0144(8) -0.0018(7) -0.0189(7)
C63 0.0209(7) 0.0526(11) 0.0363(9) -0.0141(8) -0.0075(7) -0.0104(7)
C64 0.0190(7) 0.0385(9) 0.0246(8) -0.0120(7) -0.0031(6) -0.0055(6)
C65 0.0217(7) 0.0474(10) 0.0281(8) -0.0051(7) -0.0073(6) -0.0063(7)
C66 0.0634(13) 0.0450(11) 0.0356(10) -0.0056(9) -0.0147(9) -0.0037(10)
C67 0.0661(14) 0.0578(13) 0.0400(11) -0.0070(10) -0.0277(10) -0.0053(11)
C68 0.0244(7) 0.0397(9) 0.0340(9) 0.0039(7) -0.0063(7) -0.0126(7)
C69 0.0320(9) 0.0374(10) 0.0638(13) 0.0044(9) -0.0111(9) -0.0100(8)
C70 0.0353(9) 0.0657(13) 0.0360(10) 0.0128(9) -0.0103(8) -0.0198(9)

loop_
_atom_type_symbol
_atom_type_description
_atom_type_scat_dispersion_real
_atom_type_scat_dispersion_imag
_atom_type_scat_source
C C 0.0181 0.0091 'International Tables Vol C Tables 4.2.6.8 and 6.1.1.4'
H H 0.0000 0.0000 'International Tables Vol C Tables 4.2.6.8 and 6.1.1.4'
N N 0.0311 0.0180 'International Tables Vol C Tables 4.2.6.8 and 6.1.1.4'
O O 0.0492 0.0322 'International Tables Vol C Tables 4.2.6.8 and 6.1.1.4'
Si Si 0.2541 0.3302 'International Tables Vol C Tables 4.2.6.8 and 6.1.1.4'

loop_
_geom_angle_atom_site_label_1
_geom_angle_atom_site_label_2
_geom_angle_atom_site_label_3
_geom_angle
_geom_angle_site_symmetry_1
_geom_angle_site_symmetry_3
_geom_angle_publ_flag
O3 Si1 O1 120.13(6) . . ?
O3 Si1 O2 101.07(6) . . ?
O1 Si1 O2 86.80(5) . . ?
O3 Si1 N2 109.64(6) . . ?
O1 Si1 N2 128.12(6) . . ?
O2 Si1 N2 97.77(5) . . ?
O3 Si1 N1 96.55(6) . . ?
O1 Si1 N1 91.97(5) . . ?
O2 Si1 N1 160.30(6) . . ?
N2 Si1 N1 67.74(5) . . ?
O3 Si1 C13 104.80(6) . . ?
O1 Si1 C13 113.67(5) . . ?
O2 Si1 C13 130.97(5) . . ?
N2 Si1 C13 34.18(5) . . ?
N1 Si1 C13 33.58(5) . . ?
O3 Si1 Si2 118.26(4) . . ?
O1 Si1 Si2 44.40(4) . . ?
O2 Si1 Si2 42.40(4) . . ?
N2 Si1 Si2 120.78(4) . . ?
N1 Si1 Si2 133.08(4) . . ?
C13 Si1 Si2 136.94(4) . . ?
Si1 O1 Si2 93.26(5) . . ?
C13 N1 C1 125.33(12) . . ?
C13 N1 Si1 89.37(9) . . ?
C1 N1 Si1 134.90(10) . . ?
C2 C1 C6 120.87(14) . . ?
C2 C1 N1 120.34(13) . . ?
C6 C1 N1 118.54(14) . . ?
O4 Si2 O2 122.75(6) . . ?
O4 Si2 O1 99.60(6) . . ?
O2 Si2 O1 86.63(5) . . ?
O4 Si2 N3 114.66(6) . . ?
O2 Si2 N3 120.11(6) . . ?
O1 Si2 N3 99.95(5) . . ?
O4 Si2 N4 87.74(6) . . ?
O2 Si2 N4 97.19(5) . . ?
O1 Si2 N4 168.22(5) . . ?
N3 Si2 N4 68.48(5) . . ?
O4 Si2 C48 101.00(6) . . ?
O2 Si2 C48 113.91(5) . . ?
O1 Si2 C48 135.03(5) . . ?
N3 Si2 C48 35.09(5) . . ?
N4 Si2 C48 33.50(5) . . ?
O4 Si2 Si1 118.79(5) . . ?
O2 Si2 Si1 44.30(4) . . ?
O1 Si2 Si1 42.34(4) . . ?
N3 Si2 Si1 117.34(5) . . ?
N4 Si2 Si1 140.29(4) . . ?
C48 Si2 Si1 140.20(4) . . ?
Si2 O2 Si1 93.30(5) . . ?
C13 N2 C24 128.32(12) . . ?
C13 N2 Si1 96.34(9) . . ?
C24 N2 Si1 133.21(10) . . ?
C3 C2 C1 118.05(15) . . ?
C3 C2 C10 117.94(15) . . ?
C1 C2 C10 123.88(13) . . ?
Si1 O3 H1 118(2) . . ?
C48 N3 C36 126.96(12) . . ?
C48 N3 Si2 95.52(9) . . ?
C36 N3 Si2 130.76(10) . . ?
C4 C3 C2 121.34(16) . . ?
C4 C3 H3 119.3 . . ?
C2 C3 H3 119.3 . . ?
Si2 O4 H2 112(2) . . ?
C48 N4 C59 128.45(13) . . ?
C48 N4 Si2 89.16(9) . . ?
C59 N4 Si2 138.92(10) . . ?
C5 C4 C3 120.20(15) . . ?
C5 C4 H4 119.9 . . ?
C3 C4 H4 119.9 . . ?
C4 C5 C6 120.94(15) . . ?
C4 C5 H5 119.5 . . ?
C6 C5 H5 119.5 . . ?
C5 C6 C1 118.57(15) . . ?
C5 C6 C7 120.46(14) . . ?
C1 C6 C7 120.80(14) . . ?
C6 C7 C8 113.12(14) . . ?
C6 C7 C9 109.38(14) . . ?
C8 C7 C9 110.80(14) . . ?
C6 C7 H7 107.8 . . ?
C8 C7 H7 107.8 . . ?
C9 C7 H7 107.8 . . ?
C7 C8 H8A 109.5 . . ?
C7 C8 H8B 109.5 . . ?
H8A C8 H8B 109.5 . . ?
C7 C8 H8C 109.5 . . ?
H8A C8 H8C 109.5 . . ?
H8B C8 H8C 109.5 . . ?
C7 C9 H9A 109.5 . . ?
C7 C9 H9B 109.5 . . ?
H9A C9 H9B 109.5 . . ?
C7 C9 H9C 109.5 . . ?
H9A C9 H9C 109.5 . . ?
H9B C9 H9C 109.5 . . ?
C2 C10 C12 110.17(13) . . ?
C2 C10 C11 112.15(13) . . ?
C12 C10 C11 110.67(14) . . ?
C2 C10 H10 107.9 . . ?
C12 C10 H10 107.9 . . ?
C11 C10 H10 107.9 . . ?
C10 C11 H11A 109.5 . . ?
C10 C11 H11B 109.5 . . ?
H11A C11 H11B 109.5 . . ?
C10 C11 H11C 109.5 . . ?
H11A C11 H11C 109.5 . . ?
H11B C11 H11C 109.5 . . ?
C10 C12 H12A 109.5 . . ?
C10 C12 H12B 109.5 . . ?
H12A C12 H12B 109.5 . . ?
C10 C12 H12C 109.5 . . ?
H12A C12 H12C 109.5 . . ?
H12B C12 H12C 109.5 . . ?
N1 C13 N2 106.49(12) . . ?
N1 C13 C14 127.37(13) . . ?
N2 C13 C14 125.88(13) . . ?
N1 C13 Si1 57.05(7) . . ?
N2 C13 Si1 49.48(7) . . ?
C14 C13 Si1 172.26(11) . . ?
C15 C14 C19 118.40(14) . . ?
C15 C14 C13 118.84(13) . . ?
C19 C14 C13 122.46(13) . . ?
C14 C15 C16 120.61(14) . . ?
C14 C15 H15 119.7 . . ?
C16 C15 H15 119.7 . . ?
C15 C16 C17 121.86(15) . . ?
C15 C16 H16 119.1 . . ?
C17 C16 H16 119.1 . . ?
C16 C17 C18 116.84(14) . . ?
C16 C17 C20 122.83(14) . . ?
C18 C17 C20 120.30(14) . . ?
C19 C18 C17 121.74(14) . . ?
C19 C18 H18 119.1 . . ?
C17 C18 H18 119.1 . . ?
C18 C19 C14 120.34(14) . . ?
C18 C19 H19 119.8 . . ?
C14 C19 H19 119.8 . . ?
C22 C20 C17 111.97(14) . . ?
C22 C20 C23 107.84(17) . . ?
C17 C20 C23 108.90(14) . . ?
C22 C20 C21 108.86(15) . . ?
C17 C20 C21 109.73(15) . . ?
C23 C20 C21 109.49(16) . . ?
C20 C21 H21A 109.5 . . ?
C20 C21 H21B 109.5 . . ?
H21A C21 H21B 109.5 . . ?
C20 C21 H21C 109.5 . . ?
H21A C21 H21C 109.5 . . ?
H21B C21 H21C 109.5 . . ?
C20 C22 H22A 109.5 . . ?
C20 C22 H22B 109.5 . . ?
H22A C22 H22B 109.5 . . ?
C20 C22 H22C 109.5 . . ?
H22A C22 H22C 109.5 . . ?
H22B C22 H22C 109.5 . . ?
C20 C23 H23A 109.5 . . ?
C20 C23 H23B 109.5 . . ?
H23A C23 H23B 109.5 . . ?
C20 C23 H23C 109.5 . . ?
H23A C23 H23C 109.5 . . ?
H23B C23 H23C 109.5 . . ?
C29 C24 C25 122.47(14) . . ?
C29 C24 N2 120.40(14) . . ?
C25 C24 N2 117.12(14) . . ?
C26 C25 C24 117.25(16) . . ?
C26 C25 C33 120.04(15) . . ?
C24 C25 C33 122.70(14) . . ?
C27 C26 C25 121.34(17) . . ?
C27 C26 H26 119.3 . . ?
C25 C26 H26 119.3 . . ?
C28 C27 C26 119.99(16) . . ?
C28 C27 H27 120.0 . . ?
C26 C27 H27 120.0 . . ?
C27 C28 C29 121.47(18) . . ?
C27 C28 H28 119.3 . . ?
C29 C28 H28 119.3 . . ?
C24 C29 C28 117.43(17) . . ?
C24 C29 C30 123.00(15) . . ?
C28 C29 C30 119.55(16) . . ?
C29 C30 C31 112.69(15) . . ?
C29 C30 C32 110.11(16) . . ?
C31 C30 C32 111.52(17) . . ?
C29 C30 H30 107.4 . . ?
C31 C30 H30 107.4 . . ?
C32 C30 H30 107.4 . . ?
C30 C31 H31A 109.5 . . ?
C30 C31 H31B 109.5 . . ?
H31A C31 H31B 109.5 . . ?
C30 C31 H31C 109.5 . . ?
H31A C31 H31C 109.5 . . ?
H31B C31 H31C 109.5 . . ?
C30 C32 H32A 109.5 . . ?
C30 C32 H32B 109.5 . . ?
H32A C32 H32B 109.5 . . ?
C30 C32 H32C 109.5 . . ?
H32A C32 H32C 109.5 . . ?
H32B C32 H32C 109.5 . . ?
C25 C33 C34 111.47(13) . . ?
C25 C33 C35 111.72(14) . . ?
C34 C33 C35 110.78(14) . . ?
C25 C33 H33 107.5 . . ?
C34 C33 H33 107.5 . . ?
C35 C33 H33 107.5 . . ?
C33 C34 H34A 109.5 . . ?
C33 C34 H34B 109.5 . . ?
H34A C34 H34B 109.5 . . ?
C33 C34 H34C 109.5 . . ?
H34A C34 H34C 109.5 . . ?
H34B C34 H34C 109.5 . . ?
C33 C35 H35A 109.5 . . ?
C33 C35 H35B 109.5 . . ?
H35A C35 H35B 109.5 . . ?
C33 C35 H35C 109.5 . . ?
H35A C35 H35C 109.5 . . ?
H35B C35 H35C 109.5 . . ?
C41 C36 C37 120.91(15) . . ?
C41 C36 N3 118.53(14) . . ?
C37 C36 N3 120.42(14) . . ?
C38 C37 C36 118.05(16) . . ?
C38 C37 C45 118.27(16) . . ?
C36 C37 C45 123.68(15) . . ?
C39 C38 C37 121.44(18) . . ?
C39 C38 H38 119.3 . . ?
C37 C38 H38 119.3 . . ?
C40 C39 C38 119.93(17) . . ?
C40 C39 H39 120.0 . . ?
C38 C39 H39 120.0 . . ?
C39 C40 C41 121.36(17) . . ?
C39 C40 H40 119.3 . . ?
C41 C40 H40 119.3 . . ?
C40 C41 C36 118.28(16) . . ?
C40 C41 C42 118.91(15) . . ?
C36 C41 C42 122.81(14) . . ?
C41 C42 C43 110.71(15) . . ?
C41 C42 C44 111.77(15) . . ?
C43 C42 C44 110.47(14) . . ?
C41 C42 H42 107.9 . . ?
C43 C42 H42 107.9 . . ?
C44 C42 H42 107.9 . . ?
C42 C43 H43A 109.5 . . ?
C42 C43 H43B 109.5 . . ?
H43A C43 H43B 109.5 . . ?
C42 C43 H43C 109.5 . . ?
H43A C43 H43C 109.5 . . ?
H43B C43 H43C 109.5 . . ?
C42 C44 H44A 109.5 . . ?
C42 C44 H44B 109.5 . . ?
H44A C44 H44B 109.5 . . ?
C42 C44 H44C 109.5 . . ?
H44A C44 H44C 109.5 . . ?
H44B C44 H44C 109.5 . . ?
C37 C45 C46 111.91(15) . . ?
C37 C45 C47 110.97(15) . . ?
C46 C45 C47 110.55(15) . . ?
C37 C45 H45 107.7 . . ?
C46 C45 H45 107.7 . . ?
C47 C45 H45 107.7 . . ?
C45 C46 H46A 109.5 . . ?
C45 C46 H46B 109.5 . . ?
H46A C46 H46B 109.5 . . ?
C45 C46 H46C 109.5 . . ?
H46A C46 H46C 109.5 . . ?
H46B C46 H46C 109.5 . . ?
C45 C47 H47A 109.5 . . ?
C45 C47 H47B 109.5 . . ?
H47A C47 H47B 109.5 . . ?
C45 C47 H47C 109.5 . . ?
H47A C47 H47C 109.5 . . ?
H47B C47 H47C 109.5 . . ?
N4 C48 N3 106.52(13) . . ?
N4 C48 C49 128.72(14) . . ?
N3 C48 C49 124.42(13) . . ?
N4 C48 Si2 57.34(8) . . ?
N3 C48 Si2 49.39(7) . . ?
C49 C48 Si2 168.98(11) . . ?
C50 C49 C54 118.71(14) . . ?
C50 C49 C48 118.92(14) . . ?
C54 C49 C48 122.24(14) . . ?
C51 C50 C49 120.38(15) . . ?
C51 C50 H50 119.8 . . ?
C49 C50 H50 119.8 . . ?
C50 C51 C52 121.70(15) . . ?
C50 C51 H51 119.2 . . ?
C52 C51 H51 119.2 . . ?
C53 C52 C51 117.19(14) . . ?
C53 C52 C55 122.87(15) . . ?
C51 C52 C55 119.90(15) . . ?
C54 C53 C52 121.63(15) . . ?
C54 C53 H53 119.2 . . ?
C52 C53 H53 119.2 . . ?
C53 C54 C49 120.37(15) . . ?
C53 C54 H54 119.8 . . ?
C49 C54 H54 119.8 . . ?
C56 C55 C58 110.79(18) . . ?
C56 C55 C52 109.67(15) . . ?
C58 C55 C52 108.41(14) . . ?
C56 C55 C57 107.65(16) . . ?
C58 C55 C57 108.02(15) . . ?
C52 C55 C57 112.30(15) . . ?
C55 C56 H56A 109.5 . . ?
C55 C56 H56B 109.5 . . ?
H56A C56 H56B 109.5 . . ?
C55 C56 H56C 109.5 . . ?
H56A C56 H56C 109.5 . . ?
H56B C56 H56C 109.5 . . ?
C55 C57 H57A 109.5 . . ?
C55 C57 H57B 109.5 . . ?
H57A C57 H57B 109.5 . . ?
C55 C57 H57C 109.5 . . ?
H57A C57 H57C 109.5 . . ?
H57B C57 H57C 109.5 . . ?
C55 C58 H58A 109.5 . . ?
C55 C58 H58B 109.5 . . ?
H58A C58 H58B 109.5 . . ?
C55 C58 H58C 109.5 . . ?
H58A C58 H58C 109.5 . . ?
H58B C58 H58C 109.5 . . ?
C60 C59 C64 121.64(14) . . ?
C60 C59 N4 121.54(13) . . ?
C64 C59 N4 116.71(14) . . ?
C59 C60 C61 118.01(15) . . ?
C59 C60 C68 123.36(14) . . ?
C61 C60 C68 118.60(16) . . ?
C62 C61 C60 121.29(17) . . ?
C62 C61 H61 119.4 . . ?
C60 C61 H61 119.4 . . ?
C61 C62 C63 119.84(16) . . ?
C61 C62 H62 120.1 . . ?
C63 C62 H62 120.1 . . ?
C62 C63 C64 121.57(16) . . ?
C62 C63 H63 119.2 . . ?
C64 C63 H63 119.2 . . ?
C63 C64 C59 117.60(16) . . ?
C63 C64 C65 120.70(15) . . ?
C59 C64 C65 121.68(14) . . ?
C64 C65 C66 110.48(14) . . ?
C64 C65 C67 113.11(16) . . ?
C66 C65 C67 109.50(16) . . ?
C64 C65 H65 107.9 . . ?
C66 C65 H65 107.9 . . ?
C67 C65 H65 107.9 . . ?
C65 C66 H66A 109.5 . . ?
C65 C66 H66B 109.5 . . ?
H66A C66 H66B 109.5 . . ?
C65 C66 H66C 109.5 . . ?
H66A C66 H66C 109.5 . . ?
H66B C66 H66C 109.5 . . ?
C65 C67 H67A 109.5 . . ?
C65 C67 H67B 109.5 . . ?
H67A C67 H67B 109.5 . . ?
C65 C67 H67C 109.5 . . ?
H67A C67 H67C 109.5 . . ?
H67B C67 H67C 109.5 . . ?
C60 C68 C69 110.22(15) . . ?
C60 C68 C70 111.81(14) . . ?
C69 C68 C70 110.95(16) . . ?
C60 C68 H68 107.9 . . ?
C69 C68 H68 107.9 . . ?
C70 C68 H68 107.9 . . ?
C68 C69 H69A 109.5 . . ?
C68 C69 H69B 109.5 . . ?
H69A C69 H69B 109.5 . . ?
C68 C69 H69C 109.5 . . ?
H69A C69 H69C 109.5 . . ?
H69B C69 H69C 109.5 . . ?
C68 C70 H70A 109.5 . . ?
C68 C70 H70B 109.5 . . ?
H70A C70 H70B 109.5 . . ?
C68 C70 H70C 109.5 . . ?
H70A C70 H70C 109.5 . . ?
H70B C70 H70C 109.5 . . ?

loop_
_geom_bond_atom_site_label_1
_geom_bond_atom_site_label_2
_geom_bond_distance
_geom_bond_site_symmetry_2
_geom_bond_publ_flag
Si1 O3 1.6459(13) . ?
Si1 O1 1.6515(11) . ?
Si1 O2 1.7126(10) . ?
Si1 N2 1.8286(13) . ?
Si1 N1 2.0065(12) . ?
Si1 C13 2.3909(15) . ?
Si1 Si2 2.4481(6) . ?
O1 Si2 1.7156(10) . ?
N1 C13 1.323(2) . ?
N1 C1 1.4318(19) . ?
C1 C2 1.406(2) . ?
C1 C6 1.410(2) . ?
Si2 O4 1.6524(13) . ?
Si2 O2 1.6536(11) . ?
Si2 N3 1.8087(13) . ?
Si2 N4 1.9968(12) . ?
Si2 C48 2.3715(15) . ?
N2 C13 1.3515(19) . ?
N2 C24 1.4348(19) . ?
C2 C3 1.401(2) . ?
C2 C10 1.520(2) . ?
O3 H1 0.76(3) . ?
N3 C48 1.3697(19) . ?
N3 C36 1.435(2) . ?
C3 C4 1.378(2) . ?
C3 H3 0.9500 . ?
O4 H2 0.72(3) . ?
N4 C48 1.309(2) . ?
N4 C59 1.4333(19) . ?
C4 C5 1.377(3) . ?
C4 H4 0.9500 . ?
C5 C6 1.398(2) . ?
C5 H5 0.9500 . ?
C6 C7 1.516(2) . ?
C7 C8 1.535(2) . ?
C7 C9 1.537(2) . ?
C7 H7 1.0000 . ?
C8 H8A 0.9800 . ?
C8 H8B 0.9800 . ?
C8 H8C 0.9800 . ?
C9 H9A 0.9800 . ?
C9 H9B 0.9800 . ?
C9 H9C 0.9800 . ?
C10 C12 1.528(2) . ?
C10 C11 1.533(2) . ?
C10 H10 1.0000 . ?
C11 H11A 0.9800 . ?
C11 H11B 0.9800 . ?
C11 H11C 0.9800 . ?
C12 H12A 0.9800 . ?
C12 H12B 0.9800 . ?
C12 H12C 0.9800 . ?
C13 C14 1.476(2) . ?
C14 C15 1.387(2) . ?
C14 C19 1.398(2) . ?
C15 C16 1.387(2) . ?
C15 H15 0.9500 . ?
C16 C17 1.390(2) . ?
C16 H16 0.9500 . ?
C17 C18 1.402(2) . ?
C17 C20 1.532(2) . ?
C18 C19 1.383(2) . ?
C18 H18 0.9500 . ?
C19 H19 0.9500 . ?
C20 C22 1.526(3) . ?
C20 C23 1.536(3) . ?
C20 C21 1.538(3) . ?
C21 H21A 0.9800 . ?
C21 H21B 0.9800 . ?
C21 H21C 0.9800 . ?
C22 H22A 0.9800 . ?
C22 H22B 0.9800 . ?
C22 H22C 0.9800 . ?
C23 H23A 0.9800 . ?
C23 H23B 0.9800 . ?
C23 H23C 0.9800 . ?
C24 C29 1.394(2) . ?
C24 C25 1.407(2) . ?
C25 C26 1.399(2) . ?
C25 C33 1.516(2) . ?
C26 C27 1.382(3) . ?
C26 H26 0.9500 . ?
C27 C28 1.374(3) . ?
C27 H27 0.9500 . ?
C28 C29 1.403(2) . ?
C28 H28 0.9500 . ?
C29 C30 1.520(3) . ?
C30 C31 1.531(3) . ?
C30 C32 1.533(3) . ?
C30 H30 1.0000 . ?
C31 H31A 0.9800 . ?
C31 H31B 0.9800 . ?
C31 H31C 0.9800 . ?
C32 H32A 0.9800 . ?
C32 H32B 0.9800 . ?
C32 H32C 0.9800 . ?
C33 C34 1.532(2) . ?
C33 C35 1.533(2) . ?
C33 H33 1.0000 . ?
C34 H34A 0.9800 . ?
C34 H34B 0.9800 . ?
C34 H34C 0.9800 . ?
C35 H35A 0.9800 . ?
C35 H35B 0.9800 . ?
C35 H35C 0.9800 . ?
C36 C41 1.410(2) . ?
C36 C37 1.411(2) . ?
C37 C38 1.395(2) . ?
C37 C45 1.523(2) . ?
C38 C39 1.380(3) . ?
C38 H38 0.9500 . ?
C39 C40 1.378(3) . ?
C39 H39 0.9500 . ?
C40 C41 1.394(2) . ?
C40 H40 0.9500 . ?
C41 C42 1.516(3) . ?
C42 C43 1.532(2) . ?
C42 C44 1.536(3) . ?
C42 H42 1.0000 . ?
C43 H43A 0.9800 . ?
C43 H43B 0.9800 . ?
C43 H43C 0.9800 . ?
C44 H44A 0.9800 . ?
C44 H44B 0.9800 . ?
C44 H44C 0.9800 . ?
C45 C46 1.524(3) . ?
C45 C47 1.536(2) . ?
C45 H45 1.0000 . ?
C46 H46A 0.9800 . ?
C46 H46B 0.9800 . ?
C46 H46C 0.9800 . ?
C47 H47A 0.9800 . ?
C47 H47B 0.9800 . ?
C47 H47C 0.9800 . ?
C48 C49 1.472(2) . ?
C49 C50 1.394(2) . ?
C49 C54 1.396(2) . ?
C50 C51 1.382(2) . ?
C50 H50 0.9500 . ?
C51 C52 1.406(2) . ?
C51 H51 0.9500 . ?
C52 C53 1.392(2) . ?
C52 C55 1.535(2) . ?
C53 C54 1.390(2) . ?
C53 H53 0.9500 . ?
C54 H54 0.9500 . ?
C55 C56 1.527(3) . ?
C55 C58 1.530(3) . ?
C55 C57 1.537(3) . ?
C56 H56A 0.9800 . ?
C56 H56B 0.9800 . ?
C56 H56C 0.9800 . ?
C57 H57A 0.9800 . ?
C57 H57B 0.9800 . ?
C57 H57C 0.9800 . ?
C58 H58A 0.9800 . ?
C58 H58B 0.9800 . ?
C58 H58C 0.9800 . ?
C59 C60 1.397(2) . ?
C59 C64 1.412(2) . ?
C60 C61 1.400(2) . ?
C60 C68 1.518(2) . ?
C61 C62 1.379(3) . ?
C61 H61 0.9500 . ?
C62 C63 1.380(3) . ?
C62 H62 0.9500 . ?
C63 C64 1.395(2) . ?
C63 H63 0.9500 . ?
C64 C65 1.514(3) . ?
C65 C66 1.524(3) . ?
C65 C67 1.529(3) . ?
C65 H65 1.0000 . ?
C66 H66A 0.9800 . ?
C66 H66B 0.9800 . ?
C66 H66C 0.9800 . ?
C67 H67A 0.9800 . ?
C67 H67B 0.9800 . ?
C67 H67C 0.9800 . ?
C68 C69 1.529(3) . ?
C68 C70 1.534(3) . ?
C68 H68 1.0000 . ?
C69 H69A 0.9800 . ?
C69 H69B 0.9800 . ?
C69 H69C 0.9800 . ?
C70 H70A 0.9800 . ?
C70 H70B 0.9800 . ?
C70 H70C 0.9800 . ?
